data_7052136
loop_
_publ_author_name
'St\'ephanie Leroy-Lhez'
'Magali Allain'
'Jean Oberl\'e'
'Fr\'ed\'eric Fages'

_publ_section_title
;
 Synthesis and zinc(ii) complexation modulated fluorescence emission
 properties of two pyrene-oligo(phenylene vinylene)-2,2?-bipyridine
 conjugated molecular rods
;
_journal_issue 6
_journal_name_full 'New Journal of Chemistry'
_journal_page_first 1013
_journal_paper_doi 10.1039/b617497c
_journal_volume 31
_journal_year 2007
_chemical_formula_moiety 'C52 H56 N2 O2'
_chemical_formula_sum 'C52 H56 N2 O2'
_chemical_formula_weight 740.99
_space_group_IT_number 2
_symmetry_cell_setting triclinic
_symmetry_space_group_name_Hall '-P 1'
_symmetry_space_group_name_H-M 'P -1'
_audit_creation_date 2006-10-06T18:11:22-00:00
_audit_creation_method 'WinGX routine CIF_UPDATE'
_cell_angle_alpha 77.96(1)
_cell_angle_beta 83.05(1)
_cell_angle_gamma 77.57(1)
_cell_formula_units_Z 2
_cell_length_a 9.0140(8)
_cell_length_b 14.873(2)
_cell_length_c 16.749(2)
_cell_measurement_reflns_used 7599
_cell_measurement_temperature 293(2)
_cell_measurement_theta_max 25.7
_cell_measurement_theta_min 2.05
_cell_volume 2137.8(4)
_computing_cell_refinement 'SELECT,CELL, STOE IPDS'
_computing_data_collection 'EXPOSE, STOE IPDS'
_computing_data_reduction 'INTEGRATE, STOE IPDS'
_computing_molecular_graphics 'DIAMOND 3.1 (Crystal Impact GbR 2005)'
_computing_publication_material 'WinGX publication routines (Farrugia, 1999)'
_computing_structure_refinement 'SHELXL-97 (Sheldrick, 1997)'
_computing_structure_solution 'SHELXS-97 (Sheldrick, 1997)'
_diffrn_detector_area_resol_mean 6.66
_diffrn_measured_fraction_theta_full 0.919
_diffrn_measured_fraction_theta_max 0.919
_diffrn_measurement_device_type 'STOE IPDS'
_diffrn_measurement_method 'Oscillation Phi Incr 1.4 deg'
_diffrn_radiation_probe x-ray
_diffrn_radiation_type MoK\a
_diffrn_radiation_wavelength 0.71073
_diffrn_reflns_av_R_equivalents 0.0545
_diffrn_reflns_limit_h_max 10
_diffrn_reflns_limit_h_min -10
_diffrn_reflns_limit_k_max 18
_diffrn_reflns_limit_k_min -18
_diffrn_reflns_limit_l_max 20
_diffrn_reflns_limit_l_min -20
_diffrn_reflns_number 20865
_diffrn_reflns_theta_full 25.98
_diffrn_reflns_theta_max 25.98
_diffrn_reflns_theta_min 2.07
_exptl_absorpt_coefficient_mu 0.069
_exptl_absorpt_correction_T_max 0.9924
_exptl_absorpt_correction_T_min 0.9685
_exptl_absorpt_correction_type gaussian
_exptl_absorpt_process_details
;
PLATON-ABSGAUSS : Spek, A.L. (2003), J.Appl.Cryst. 36, 7-13
;
_exptl_crystal_colour orange
_exptl_crystal_density_diffrn 1.151
_exptl_crystal_density_method 'not measured'
_exptl_crystal_description plate
_exptl_crystal_F_000 796
_exptl_crystal_size_max 0.75
_exptl_crystal_size_mid 0.42
_exptl_crystal_size_min 0.12
_refine_diff_density_max 0.339
_refine_diff_density_min -0.135
_refine_ls_extinction_method none
_refine_ls_goodness_of_fit_ref 0.794
_refine_ls_hydrogen_treatment constr
_refine_ls_matrix_type full
_refine_ls_number_parameters 507
_refine_ls_number_reflns 7724
_refine_ls_number_restraints 0
_refine_ls_restrained_S_all 0.794
_refine_ls_R_factor_gt 0.0471
_refine_ls_shift/su_max 0
_refine_ls_structure_factor_coef Fsqd
_refine_ls_weighting_details 'calc w=1/[\s^2^(Fo^2^)+(0.0741P)^2^+0.0000P] where P=(Fo^2^+2Fc^2^)/3'
_refine_ls_weighting_scheme calc
_refine_ls_wR_factor_ref 0.1413
_reflns_number_gt 3089
_reflns_number_total 7724
_reflns_threshold_expression >2sigma(I)
_cod_data_source_file b617497c.txt
_cod_data_source_block lhezpdb11
_cod_database_code 7052136

loop_
_symmetry_equiv_pos_as_xyz
'x, y, z'
'-x, -y, -z'

loop_
_atom_site_label
_atom_site_type_symbol
_atom_site_fract_x
_atom_site_fract_y
_atom_site_fract_z
_atom_site_U_iso_or_equiv
_atom_site_adp_type
_atom_site_occupancy
_atom_site_calc_flag
_atom_site_refinement_flags
_atom_site_disorder_group
_atom_site_disorder_assembly
C1 C 0.9672(3) 0.37747(15) 0.28814(13) 0.0583(6) Uani 1 d . . .
C2 C 1.0497(3) 0.41251(16) 0.33587(12) 0.0570(6) Uani 1 d . . .
C3 C 1.0825(3) 0.50117(16) 0.30602(13) 0.0632(6) Uani 1 d . . .
H3 H 1.1375 0.5258 0.3368 0.076 Uiso 1 calc R . .
C4 C 1.0359(3) 0.55328(16) 0.23237(13) 0.0609(6) Uani 1 d . . .
C5 C 0.9545(3) 0.51805(16) 0.18412(13) 0.0593(6) Uani 1 d . . .
C6 C 0.9217(3) 0.42940(16) 0.21386(13) 0.0633(6) Uani 1 d . . .
H6 H 0.8676 0.4045 0.1828 0.076 Uiso 1 calc R . .
C7 C 1.1030(3) 0.35582(16) 0.41269(13) 0.0620(6) Uani 1 d . . .
H7 H 1.099 0.2925 0.422 0.074 Uiso 1 calc R . .
C8 C 1.1567(3) 0.38546(17) 0.47073(13) 0.0672(7) Uani 1 d . . .
H8 H 1.1538 0.4496 0.4631 0.081 Uiso 1 calc R . .
C9 C 1.2197(3) 0.32828(17) 0.54504(13) 0.0612(6) Uani 1 d . . .
C10 C 1.2466(3) 0.37037(18) 0.60688(14) 0.0737(7) Uani 1 d . . .
H10 H 1.2219 0.4354 0.5993 0.088 Uiso 1 calc R . .
C11 C 1.2616(3) 0.23139(18) 0.55814(14) 0.0707(7) Uani 1 d . . .
H11 H 1.2481 0.1994 0.5183 0.085 Uiso 1 calc R . .
C12 C 1.3225(3) 0.18246(17) 0.62898(13) 0.0665(7) Uani 1 d . . .
H12 H 1.3491 0.1174 0.6374 0.08 Uiso 1 calc R . .
C13 C 1.3443(3) 0.22871(18) 0.68714(13) 0.0630(6) Uani 1 d . . .
C14 C 1.4094(3) 0.17928(19) 0.76423(14) 0.0663(7) Uani 1 d . . .
C15 C 1.4007(3) 0.2232(2) 0.82885(15) 0.0806(8) Uani 1 d . . .
H15 H 1.3521 0.2857 0.8246 0.097 Uiso 1 calc R . .
C16 C 1.4626(4) 0.1762(3) 0.89947(17) 0.0965(10) Uani 1 d . . .
H16 H 1.4561 0.2056 0.944 0.116 Uiso 1 calc R . .
C17 C 1.5349(4) 0.0843(3) 0.90373(19) 0.1002(10) Uani 1 d . . .
H17 H 1.58 0.0506 0.9509 0.12 Uiso 1 calc R . .
C18 C 1.5393(4) 0.0435(2) 0.8383(2) 0.1022(10) Uani 1 d . . .
H18 H 1.5866 -0.0191 0.8421 0.123 Uiso 1 calc R . .
C19 C 0.9084(3) 0.57510(17) 0.10591(13) 0.0681(7) Uani 1 d . . .
H19 H 0.9419 0.6317 0.0912 0.082 Uiso 1 calc R . .
C20 C 0.8266(3) 0.55802(17) 0.05359(14) 0.0703(7) Uani 1 d . . .
H20 H 0.7929 0.5015 0.0674 0.084 Uiso 1 calc R . .
C21 C 0.7817(3) 0.61769(17) -0.02445(13) 0.0633(6) Uani 1 d . . .
C22 C 0.8125(3) 0.70765(17) -0.04669(14) 0.0703(7) Uani 1 d . . .
H22 H 0.8621 0.7292 -0.0111 0.084 Uiso 1 calc R . .
C23 C 0.7727(3) 0.76594(18) -0.11914(14) 0.0720(7) Uani 1 d . . .
H23 H 0.7951 0.8257 -0.1311 0.086 Uiso 1 calc R . .
C24 C 0.6995(3) 0.73708(17) -0.17496(14) 0.0664(7) Uani 1 d . . .
C25 C 0.6665(3) 0.64620(17) -0.15523(13) 0.0608(6) Uani 1 d . . .
C26 C 0.7059(3) 0.58620(16) -0.07971(13) 0.0608(6) Uani 1 d . . .
C27 C 0.6657(3) 0.49631(18) -0.06366(15) 0.0743(7) Uani 1 d . . .
H27 H 0.6886 0.4562 -0.0143 0.089 Uiso 1 calc R . .
C28 C 0.5956(3) 0.4673(2) -0.11744(15) 0.0808(8) Uani 1 d . . .
H28 H 0.5725 0.4077 -0.1042 0.097 Uiso 1 calc R . .
C29 C 0.5558(3) 0.5247(2) -0.19358(14) 0.0732(7) Uani 1 d . . .
C30 C 0.4878(3) 0.4947(2) -0.25077(17) 0.0877(9) Uani 1 d . . .
H30 H 0.4618 0.4358 -0.2382 0.105 Uiso 1 calc R . .
C31 C 0.4585(4) 0.5507(3) -0.32529(19) 0.0982(10) Uani 1 d . . .
H31 H 0.4153 0.529 -0.3635 0.118 Uiso 1 calc R . .
C32 C 0.4926(3) 0.6391(3) -0.34404(16) 0.0901(9) Uani 1 d . . .
H32 H 0.4714 0.6763 -0.3949 0.108 Uiso 1 calc R . .
C33 C 0.5580(3) 0.6743(2) -0.28870(14) 0.0742(7) Uani 1 d . . .
C34 C 0.5927(3) 0.61539(18) -0.21250(13) 0.0650(6) Uani 1 d . . .
C35 C 0.5925(3) 0.7650(2) -0.30514(16) 0.0847(8) Uani 1 d . . .
H35 H 0.5692 0.8043 -0.3549 0.102 Uiso 1 calc R . .
C36 C 0.6574(3) 0.7960(2) -0.25136(14) 0.0771(8) Uani 1 d . . .
H36 H 0.6757 0.8568 -0.2637 0.093 Uiso 1 calc R . .
C37 C 0.8677(3) 0.24493(17) 0.27225(14) 0.0682(7) Uani 1 d . . .
H37A H 0.9309 0.2385 0.2218 0.082 Uiso 1 calc R . .
H37B H 0.7681 0.2814 0.2585 0.082 Uiso 1 calc R . .
C38 C 0.8529(3) 0.14986(17) 0.32150(15) 0.0732(7) Uani 1 d . . .
H38A H 0.7945 0.1212 0.2925 0.088 Uiso 1 calc R . .
H38B H 0.7962 0.1578 0.3734 0.088 Uiso 1 calc R . .
C39 C 1.0035(3) 0.08447(17) 0.33794(15) 0.0744(7) Uani 1 d . . .
H39A H 1.0581 0.1111 0.3708 0.089 Uiso 1 calc R . .
H39B H 1.0635 0.0811 0.2861 0.089 Uiso 1 calc R . .
C40 C 0.9921(3) -0.01459(18) 0.38157(15) 0.0759(7) Uani 1 d . . .
H40A H 0.9376 -0.012 0.4349 0.091 Uiso 1 calc R . .
H40B H 0.9332 -0.0404 0.3504 0.091 Uiso 1 calc R . .
C41 C 1.1454(3) -0.07947(18) 0.39278(15) 0.0797(8) Uani 1 d . . .
H41A H 1.2017 -0.0552 0.4265 0.096 Uiso 1 calc R . .
H41B H 1.2021 -0.0788 0.3397 0.096 Uiso 1 calc R . .
C42 C 1.1374(3) -0.18022(18) 0.43174(15) 0.0759(7) Uani 1 d . . .
H42A H 1.0902 -0.1817 0.4871 0.091 Uiso 1 calc R . .
H42B H 1.0723 -0.2024 0.4012 0.091 Uiso 1 calc R . .
C43 C 1.2890(4) -0.2464(2) 0.43503(17) 0.0899(9) Uani 1 d . . .
H43A H 1.3527 -0.2255 0.4673 0.108 Uiso 1 calc R . .
H43B H 1.3379 -0.243 0.3799 0.108 Uiso 1 calc R . .
C44 C 1.2810(4) -0.3470(2) 0.47077(17) 0.0985(10) Uani 1 d . . .
H44A H 1.2342 -0.3514 0.5257 0.148 Uiso 1 calc R . .
H44B H 1.3821 -0.3845 0.4714 0.148 Uiso 1 calc R . .
H44C H 1.2216 -0.3694 0.438 0.148 Uiso 1 calc R . .
C45 C 1.1384(3) 0.68343(17) 0.25026(14) 0.0726(7) Uani 1 d . . .
H45A H 1.2377 0.6455 0.2628 0.087 Uiso 1 calc R . .
H45B H 1.077 0.6892 0.3013 0.087 Uiso 1 calc R . .
C46 C 1.1548(3) 0.77810(17) 0.20256(15) 0.0735(7) Uani 1 d . . .
H46A H 1.2144 0.7705 0.1513 0.088 Uiso 1 calc R . .
H46B H 1.2111 0.8064 0.2331 0.088 Uiso 1 calc R . .
C47 C 1.0060(3) 0.84380(17) 0.18410(16) 0.0768(7) Uani 1 d . . .
H47A H 0.9418 0.8456 0.2348 0.092 Uiso 1 calc R . .
H47B H 0.955 0.8188 0.1484 0.092 Uiso 1 calc R . .
C48 C 1.0202(3) 0.94282(17) 0.14424(15) 0.0734(7) Uani 1 d . . .
H48A H 1.0718 0.968 0.1796 0.088 Uiso 1 calc R . .
H48B H 1.0828 0.9415 0.093 0.088 Uiso 1 calc R . .
C49 C 0.8696(4) 1.00662(19) 0.12763(18) 0.0915(9) Uani 1 d . . .
H49A H 0.8209 0.9827 0.0901 0.11 Uiso 1 calc R . .
H49B H 0.8053 1.0045 0.1785 0.11 Uiso 1 calc R . .
C50 C 0.8774(4) 1.10673(19) 0.09230(17) 0.0911(9) Uani 1 d . . .
H50A H 0.9314 1.1104 0.0383 0.109 Uiso 1 calc R . .
H50B H 0.9345 1.1296 0.1267 0.109 Uiso 1 calc R . .
C51 C 0.7169(4) 1.1701(2) 0.0854(2) 0.1177(12) Uani 1 d . . .
H51A H 0.6601 1.1469 0.0512 0.141 Uiso 1 calc R . .
H51B H 0.6631 1.1659 0.1395 0.141 Uiso 1 calc R . .
C52 C 0.7210(5) 1.2678(2) 0.0514(2) 0.1249(13) Uani 1 d . . .
H52A H 0.7671 1.2933 0.0881 0.187 Uiso 1 calc R . .
H52B H 0.6191 1.3025 0.0442 0.187 Uiso 1 calc R . .
H52C H 0.7796 1.2722 -0.0006 0.187 Uiso 1 calc R . .
N1 N 1.4790(3) 0.08891(18) 0.76794(13) 0.0932(7) Uani 1 d . . .
N2 N 1.3061(3) 0.32335(16) 0.67704(12) 0.0794(6) Uani 1 d . . .
O1 O 0.9357(2) 0.29025(11) 0.32110(9) 0.0716(5) Uani 1 d . . .
O2 O 1.0662(2) 0.64108(11) 0.20085(9) 0.0746(5) Uani 1 d . . .

loop_
_atom_site_aniso_label
_atom_site_aniso_U_11
_atom_site_aniso_U_22
_atom_site_aniso_U_33
_atom_site_aniso_U_23
_atom_site_aniso_U_13
_atom_site_aniso_U_12
C1 0.0648(18) 0.0489(14) 0.0626(13) -0.0129(11) -0.0057(11) -0.0114(11)
C2 0.0572(17) 0.0557(14) 0.0590(13) -0.0123(11) -0.0075(10) -0.0099(11)
C3 0.0711(19) 0.0581(15) 0.0641(14) -0.0125(11) -0.0145(12) -0.0148(12)
C4 0.0696(19) 0.0527(14) 0.0634(13) -0.0124(11) -0.0086(11) -0.0154(12)
C5 0.0634(18) 0.0546(14) 0.0611(13) -0.0152(11) -0.0104(11) -0.0066(12)
C6 0.0697(19) 0.0570(15) 0.0681(14) -0.0183(12) -0.0137(12) -0.0120(12)
C7 0.0646(18) 0.0585(15) 0.0648(14) -0.0133(11) -0.0069(11) -0.0134(12)
C8 0.077(2) 0.0592(15) 0.0678(14) -0.0112(12) -0.0106(12) -0.0166(13)
C9 0.0622(18) 0.0611(15) 0.0633(14) -0.0126(11) -0.0091(11) -0.0158(12)
C10 0.092(2) 0.0638(16) 0.0699(15) -0.0141(13) -0.0175(14) -0.0175(14)
C11 0.079(2) 0.0663(17) 0.0711(15) -0.0162(13) -0.0152(13) -0.0152(14)
C12 0.077(2) 0.0557(14) 0.0693(14) -0.0111(12) -0.0145(12) -0.0155(13)
C13 0.0585(18) 0.0669(17) 0.0646(14) -0.0096(12) -0.0055(11) -0.0169(12)
C14 0.0526(18) 0.0769(18) 0.0671(15) -0.0052(13) -0.0036(11) -0.0166(13)
C15 0.078(2) 0.095(2) 0.0666(15) -0.0120(15) -0.0143(13) -0.0115(16)
C16 0.084(3) 0.131(3) 0.0761(18) -0.0158(18) -0.0123(15) -0.025(2)
C17 0.091(3) 0.123(3) 0.080(2) 0.0139(19) -0.0179(16) -0.032(2)
C18 0.110(3) 0.091(2) 0.097(2) 0.0094(18) -0.0321(19) -0.0150(19)
C19 0.080(2) 0.0570(15) 0.0691(15) -0.0068(12) -0.0172(13) -0.0157(13)
C20 0.082(2) 0.0622(15) 0.0707(15) -0.0116(12) -0.0184(13) -0.0164(13)
C21 0.0634(18) 0.0634(16) 0.0646(14) -0.0157(12) -0.0090(11) -0.0097(12)
C22 0.078(2) 0.0630(16) 0.0746(15) -0.0157(13) -0.0199(13) -0.0146(14)
C23 0.079(2) 0.0631(16) 0.0762(16) -0.0093(13) -0.0171(13) -0.0157(13)
C24 0.0594(19) 0.0696(17) 0.0682(14) -0.0110(12) -0.0091(12) -0.0083(13)
C25 0.0497(17) 0.0714(17) 0.0606(13) -0.0146(12) -0.0066(11) -0.0072(12)
C26 0.0554(17) 0.0615(15) 0.0662(14) -0.0171(12) -0.0035(11) -0.0086(12)
C27 0.083(2) 0.0703(17) 0.0729(15) -0.0117(13) -0.0111(13) -0.0206(15)
C28 0.086(2) 0.0771(18) 0.0872(18) -0.0173(15) -0.0143(15) -0.0261(16)
C29 0.067(2) 0.088(2) 0.0702(16) -0.0219(14) -0.0101(13) -0.0181(15)
C30 0.081(2) 0.098(2) 0.094(2) -0.0289(18) -0.0181(16) -0.0217(17)
C31 0.089(3) 0.124(3) 0.093(2) -0.038(2) -0.0237(17) -0.021(2)
C32 0.077(2) 0.121(3) 0.0732(16) -0.0215(17) -0.0207(14) -0.0110(19)
C33 0.061(2) 0.094(2) 0.0657(15) -0.0158(14) -0.0117(12) -0.0055(15)
C34 0.0530(18) 0.0779(18) 0.0638(14) -0.0157(12) -0.0055(11) -0.0097(13)
C35 0.075(2) 0.096(2) 0.0753(17) -0.0002(15) -0.0150(14) -0.0095(17)
C36 0.072(2) 0.0833(19) 0.0727(16) -0.0026(14) -0.0135(13) -0.0160(15)
C37 0.075(2) 0.0663(16) 0.0739(15) -0.0233(12) -0.0115(12) -0.0241(13)
C38 0.085(2) 0.0658(17) 0.0785(15) -0.0170(13) -0.0087(13) -0.0308(15)
C39 0.088(2) 0.0635(16) 0.0780(15) -0.0165(13) -0.0048(14) -0.0269(15)
C40 0.091(2) 0.0671(17) 0.0755(15) -0.0142(13) -0.0050(13) -0.0286(16)
C41 0.088(2) 0.0761(19) 0.0791(16) -0.0124(13) -0.0063(14) -0.0270(16)
C42 0.081(2) 0.0749(18) 0.0736(15) -0.0104(13) -0.0071(13) -0.0225(15)
C43 0.080(2) 0.097(2) 0.0868(18) -0.0028(16) -0.0098(15) -0.0182(18)
C44 0.106(3) 0.085(2) 0.098(2) -0.0080(16) -0.0208(17) -0.0066(18)
C45 0.089(2) 0.0599(15) 0.0770(15) -0.0121(12) -0.0219(13) -0.0249(14)
C46 0.081(2) 0.0612(16) 0.0837(16) -0.0123(13) -0.0146(13) -0.0231(14)
C47 0.076(2) 0.0644(16) 0.0926(17) -0.0132(13) -0.0086(14) -0.0207(14)
C48 0.081(2) 0.0567(15) 0.0859(16) -0.0129(12) -0.0161(13) -0.0155(14)
C49 0.092(3) 0.0677(19) 0.120(2) -0.0213(16) -0.0345(17) -0.0085(16)
C50 0.110(3) 0.0653(18) 0.1016(19) -0.0200(15) -0.0385(17) -0.0049(17)
C51 0.124(3) 0.089(2) 0.137(3) -0.005(2) -0.049(2) -0.011(2)
C52 0.143(4) 0.085(2) 0.137(3) -0.012(2) -0.043(2) 0.008(2)
N1 0.100(2) 0.0850(18) 0.0882(15) 0.0000(13) -0.0207(13) -0.0137(15)
N2 0.0896(19) 0.0757(16) 0.0756(13) -0.0153(11) -0.0177(12) -0.0152(13)
O1 0.0956(14) 0.0596(10) 0.0681(9) -0.0108(8) -0.0180(8) -0.0289(9)
O2 0.1057(15) 0.0565(10) 0.0703(9) -0.0068(8) -0.0254(9) -0.0294(10)

loop_
_atom_type_symbol
_atom_type_description
_atom_type_scat_dispersion_real
_atom_type_scat_dispersion_imag
_atom_type_scat_source
C C 0.0033 0.0016 'International Tables Vol C Tables 4.2.6.8 and 6.1.1.4'
H H 0 0 'International Tables Vol C Tables 4.2.6.8 and 6.1.1.4'
N N 0.0061 0.0033 'International Tables Vol C Tables 4.2.6.8 and 6.1.1.4'
O O 0.0106 0.006 'International Tables Vol C Tables 4.2.6.8 and 6.1.1.4'

loop_
_geom_angle_atom_site_label_1
_geom_angle_atom_site_label_2
_geom_angle_atom_site_label_3
_geom_angle
_geom_angle_site_symmetry_1
_geom_angle_site_symmetry_3
_geom_angle_publ_flag
O1 C1 C6 124.2(2) . . ?
O1 C1 C2 115.28(19) . . ?
C6 C1 C2 120.6(2) . . ?
C3 C2 C1 117.7(2) . . ?
C3 C2 C7 121.9(2) . . ?
C1 C2 C7 120.4(2) . . ?
C4 C3 C2 121.8(2) . . ?
C3 C4 O2 123.5(2) . . ?
C3 C4 C5 120.7(2) . . ?
O2 C4 C5 115.85(19) . . ?
C6 C5 C4 117.6(2) . . ?
C6 C5 C19 123.4(2) . . ?
C4 C5 C19 119.1(2) . . ?
C1 C6 C5 121.7(2) . . ?
C8 C7 C2 126.5(2) . . ?
C7 C8 C9 126.9(2) . . ?
C10 C9 C11 115.8(2) . . ?
C10 C9 C8 120.2(2) . . ?
C11 C9 C8 124.0(2) . . ?
N2 C10 C9 124.3(2) . . ?
C12 C11 C9 120.7(2) . . ?
C13 C12 C11 120.1(2) . . ?
N2 C13 C12 121.5(2) . . ?
N2 C13 C14 116.4(2) . . ?
C12 C13 C14 122.1(2) . . ?
N1 C14 C15 121.6(2) . . ?
N1 C14 C13 117.0(2) . . ?
C15 C14 C13 121.4(3) . . ?
C16 C15 C14 120.3(3) . . ?
C15 C16 C17 118.6(3) . . ?
C18 C17 C16 118.9(3) . . ?
N1 C18 C17 123.4(3) . . ?
C20 C19 C5 129.2(2) . . ?
C19 C20 C21 127.5(2) . . ?
C22 C21 C26 117.7(2) . . ?
C22 C21 C20 120.7(2) . . ?
C26 C21 C20 121.6(2) . . ?
C23 C22 C21 122.7(2) . . ?
C22 C23 C24 121.1(2) . . ?
C23 C24 C25 118.3(2) . . ?
C23 C24 C36 122.5(2) . . ?
C25 C24 C36 119.3(2) . . ?
C24 C25 C26 120.7(2) . . ?
C24 C25 C34 118.8(2) . . ?
C26 C25 C34 120.6(2) . . ?
C21 C26 C25 119.5(2) . . ?
C21 C26 C27 123.3(2) . . ?
C25 C26 C27 117.2(2) . . ?
C28 C27 C26 122.3(2) . . ?
C27 C28 C29 122.1(3) . . ?
C30 C29 C28 122.7(3) . . ?
C30 C29 C34 119.4(2) . . ?
C28 C29 C34 117.9(2) . . ?
C31 C30 C29 120.8(3) . . ?
C30 C31 C32 120.4(3) . . ?
C31 C32 C33 121.7(3) . . ?
C32 C33 C35 123.4(3) . . ?
C32 C33 C34 118.1(3) . . ?
C35 C33 C34 118.6(2) . . ?
C33 C34 C29 119.7(2) . . ?
C33 C34 C25 120.3(2) . . ?
C29 C34 C25 120.0(2) . . ?
C36 C35 C33 121.9(3) . . ?
C35 C36 C24 121.1(3) . . ?
O1 C37 C38 107.45(18) . . ?
C37 C38 C39 113.9(2) . . ?
C38 C39 C40 115.0(2) . . ?
C41 C40 C39 113.4(2) . . ?
C40 C41 C42 114.6(2) . . ?
C43 C42 C41 114.4(2) . . ?
C42 C43 C44 114.6(3) . . ?
O2 C45 C46 107.19(18) . . ?
C45 C46 C47 114.2(2) . . ?
C46 C47 C48 114.7(2) . . ?
C49 C48 C47 113.2(2) . . ?
C50 C49 C48 115.1(3) . . ?
C49 C50 C51 112.1(3) . . ?
C52 C51 C50 113.2(3) . . ?
C18 N1 C14 117.2(3) . . ?
C10 N2 C13 117.6(2) . . ?
C1 O1 C37 118.70(17) . . ?
C4 O2 C45 118.19(17) . . ?

loop_
_geom_bond_atom_site_label_1
_geom_bond_atom_site_label_2
_geom_bond_distance
_geom_bond_site_symmetry_2
_geom_bond_publ_flag
C1 O1 1.375(3) . ?
C1 C6 1.378(3) . ?
C1 C2 1.396(3) . ?
C2 C3 1.391(3) . ?
C2 C7 1.456(3) . ?
C3 C4 1.373(3) . ?
C4 O2 1.375(3) . ?
C4 C5 1.397(3) . ?
C5 C6 1.390(3) . ?
C5 C19 1.458(3) . ?
C7 C8 1.326(3) . ?
C8 C9 1.455(3) . ?
C9 C10 1.386(3) . ?
C9 C11 1.386(3) . ?
C10 N2 1.344(3) . ?
C11 C12 1.365(3) . ?
C12 C13 1.358(3) . ?
C13 N2 1.354(3) . ?
C13 C14 1.468(3) . ?
C14 N1 1.347(3) . ?
C14 C15 1.362(3) . ?
C15 C16 1.359(4) . ?
C16 C17 1.372(4) . ?
C17 C18 1.352(4) . ?
C18 N1 1.343(3) . ?
C19 C20 1.306(3) . ?
C20 C21 1.466(3) . ?
C21 C22 1.390(3) . ?
C21 C26 1.419(3) . ?
C22 C23 1.373(3) . ?
C23 C24 1.390(3) . ?
C24 C25 1.410(3) . ?
C24 C36 1.434(3) . ?
C25 C26 1.423(3) . ?
C25 C34 1.429(3) . ?
C26 C27 1.423(3) . ?
C27 C28 1.347(3) . ?
C28 C29 1.417(3) . ?
C29 C30 1.390(3) . ?
C29 C34 1.421(3) . ?
C30 C31 1.369(4) . ?
C31 C32 1.379(4) . ?
C32 C33 1.396(4) . ?
C33 C35 1.413(4) . ?
C33 C34 1.416(3) . ?
C35 C36 1.335(4) . ?
C37 O1 1.425(2) . ?
C37 C38 1.505(3) . ?
C38 C39 1.508(4) . ?
C39 C40 1.521(3) . ?
C40 C41 1.513(4) . ?
C41 C42 1.518(3) . ?
C42 C43 1.501(4) . ?
C43 C44 1.506(4) . ?
C45 O2 1.424(3) . ?
C45 C46 1.495(3) . ?
C46 C47 1.503(4) . ?
C47 C48 1.510(3) . ?
C48 C49 1.499(4) . ?
C49 C50 1.497(4) . ?
C50 C51 1.550(4) . ?
C51 C52 1.453(4) . ?

loop_
_cod_related_entry_id
_cod_related_entry_database
_cod_related_entry_code
1 ChemSpider 21189119
